data_1565859
loop_
_publ_author_name
'Malinska, Maura'

_publ_section_title
;
 Insights into molecular recognition from the crystal structures of
 <i>p-tert</i>-butylcalix[6]arene complexed with different solvents
;
_journal_coeditor_code ED5024
_journal_issue 1
_journal_name_full IUCrJ
_journal_page_first 55
_journal_page_last 64
_journal_paper_doi 10.1107/S2052252521010678
_journal_volume 9
_journal_year 2022
_chemical_formula_moiety 'C66 H84 O6, C6 H12'
_chemical_formula_sum 'C72 H96 O6'
_chemical_formula_weight 1057.48
_space_group_crystal_system monoclinic
_space_group_IT_number 14
_space_group_name_Hall '-P 2yn'
_space_group_name_H-M_alt 'P 1 21/n 1'
_atom_sites_solution_hydrogens geom
_atom_sites_solution_primary direct
_cell_angle_alpha 90
_cell_angle_beta 94.521(2)
_cell_angle_gamma 90
_cell_formula_units_Z 4
_cell_length_a 17.2109(4)
_cell_length_b 18.2986(4)
_cell_length_c 19.6172(4)
_cell_measurement_reflns_used 12304
_cell_measurement_temperature 100.01(10)
_cell_measurement_theta_max 71.0130
_cell_measurement_theta_min 3.3360
_cell_volume 6158.9(2)
_computing_cell_refinement 'CrysAlisPro 1.171.38.46 (Rigaku OD, 2015)'
_computing_data_collection 'CrysAlisPro 1.171.38.46 (Rigaku OD, 2015)'
_computing_data_reduction 'CrysAlisPro 1.171.38.46 (Rigaku OD, 2015)'
_computing_molecular_graphics 'Olex2 (Dolomanov et al., 2009)'
_computing_publication_material 'Olex2 (Dolomanov et al., 2009)'
_computing_structure_refinement 'ShelXL (Sheldrick, 2015)'
_computing_structure_solution 'XS (Sheldrick, 2008)'
_diffrn_ambient_environment N~2~
_diffrn_ambient_temperature 100.01(10)
_diffrn_detector 'CCD plate'
_diffrn_detector_area_resol_mean 5.2195
_diffrn_detector_type Atlas
_diffrn_measured_fraction_theta_full 1.000
_diffrn_measured_fraction_theta_max 0.990
_diffrn_measurement_details
;
List of Runs (angles in degrees, time in seconds):

  # Type    Start    End  Width  t~exp~   \w     \q     \k     \f   Frames
--------------------------------------------------------------------------
  1  \w    -99.00 -34.00   1.00    3.60    --    0.00 178.00 -90.00   65
  2  \w    -42.00  92.00   1.00    3.60    --    0.00  55.00  77.00  134
  3  \w      1.00  51.00   1.00    3.60    --    0.00 -99.00 150.00   50
  4  \w   -151.00 -80.00   1.00   15.00    --  -55.02 -94.00   0.00   71
  5  \w     94.00 146.00   1.00   15.00    --   55.02 125.00-180.00   52
  6  \w     12.00 148.00   1.00   15.00    --   55.02  61.00-150.00  136
  7  \w     -2.00 147.00   1.00   15.00    --   55.02  30.00   0.00  149
  8  \w     94.00 146.00   1.00   15.00    --   55.02 125.00-120.00   52
  9  \w     57.00 150.00   1.00   15.00    --  110.04 178.00 120.00   93
 10  \w     64.00 178.00   1.00   15.00    --  110.04  38.00   0.00  114
 11  \w    100.00 178.00   1.00   15.00    --  110.04 111.00 -60.00   78
 12  \w     16.00 154.00   1.00   15.00    --  110.04 -63.00  60.00  138
 13  \w    100.00 178.00   1.00   15.00    --  110.04 111.00  90.00   78
 14  \w     68.00 178.00   1.00   15.00    --  110.04  50.00-120.00  110
 15  \w     18.00 115.00   1.00   15.00    --  110.04-111.00  90.00   97
 16  \w      1.00  51.00   1.00    3.60    --    0.00 -99.00 -60.00   50
 17  \w    -42.00  92.00   1.00    3.60    --    0.00  57.00-150.00  134
 18  \w   -151.00 -80.00   1.00   15.00    --  -55.02 -94.00-150.00   71
 19  \w     12.00 148.00   1.00   15.00    --   55.02  61.00  90.00  136
 20  \w     94.00 146.00   1.00   15.00    --   55.02 125.00 -30.00   52
 21  \w     12.00 148.00   1.00   15.00    --   55.02  61.00  30.00  136
 22  \w     94.00 146.00   1.00   15.00    --   55.02 125.00  30.00   52
 23  \w     12.00 148.00   1.00   15.00    --   55.02  61.00 150.00  136
 24  \w    100.00 110.00   1.00   15.00    --  110.04 111.00   0.00   10
;
_diffrn_measurement_device 'four-circle diffractometer'
_diffrn_measurement_device_type 'SuperNova, Dual, Cu at zero, Atlas'
_diffrn_measurement_method '\w scans'
_diffrn_orient_matrix_type 'CrysAlisPro convention (1999,Acta A55,543-557)'
_diffrn_orient_matrix_UB_11 0.0219708000
_diffrn_orient_matrix_UB_12 0.0614623000
_diffrn_orient_matrix_UB_13 0.0516909000
_diffrn_orient_matrix_UB_21 0.0854656000
_diffrn_orient_matrix_UB_22 -0.0258292000
_diffrn_orient_matrix_UB_23 0.0048233000
_diffrn_orient_matrix_UB_31 0.0166046000
_diffrn_orient_matrix_UB_32 0.0514839000
_diffrn_orient_matrix_UB_33 -0.0592006000
_diffrn_radiation_monochromator mirror
_diffrn_radiation_probe x-ray
_diffrn_radiation_type CuK\a
_diffrn_radiation_wavelength 1.54184
_diffrn_reflns_av_unetI/netI 0.0627
_diffrn_reflns_Laue_measured_fraction_full 1.000
_diffrn_reflns_Laue_measured_fraction_max 0.990
_diffrn_reflns_limit_h_max 21
_diffrn_reflns_limit_h_min -21
_diffrn_reflns_limit_k_max 22
_diffrn_reflns_limit_k_min -22
_diffrn_reflns_limit_l_max 23
_diffrn_reflns_limit_l_min -24
_diffrn_reflns_number 19018
_diffrn_reflns_point_group_measured_fraction_full 1.000
_diffrn_reflns_point_group_measured_fraction_max 0.990
_diffrn_reflns_theta_full 67.684
_diffrn_reflns_theta_max 71.723
_diffrn_reflns_theta_min 3.290
_diffrn_source 'micro-focus sealed X-ray tube'
_diffrn_source_type 'SuperNova (Cu) X-ray Source'
_exptl_absorpt_coefficient_mu 0.543
_exptl_absorpt_correction_T_max 1.00000
_exptl_absorpt_correction_T_min 0.66942
_exptl_absorpt_correction_type multi-scan
_exptl_absorpt_process_details
;
CrysAlisPro 1.171.38.46 (Rigaku Oxford Diffraction, 2015)
Empirical absorption correction using spherical harmonics,
 implemented in SCALE3 ABSPACK scaling algorithm.
;
_exptl_crystal_colour colourless
_exptl_crystal_colour_primary colourless
_exptl_crystal_density_diffrn 1.140
_exptl_crystal_description prism
_exptl_crystal_F_000 2304
_exptl_crystal_size_max 0.158
_exptl_crystal_size_mid 0.102
_exptl_crystal_size_min 0.084
_refine_diff_density_max 0.631
_refine_diff_density_min -0.407
_refine_diff_density_rms 0.062
_refine_ls_extinction_method none
_refine_ls_goodness_of_fit_ref 1.052
_refine_ls_hydrogen_treatment constr
_refine_ls_matrix_type full
_refine_ls_number_parameters 803
_refine_ls_number_reflns 19018
_refine_ls_number_restraints 77
_refine_ls_restrained_S_all 1.055
_refine_ls_R_factor_all 0.0966
_refine_ls_R_factor_gt 0.0652
_refine_ls_shift/su_max 0.000
_refine_ls_shift/su_mean 0.000
_refine_ls_structure_factor_coef Fsqd
_refine_ls_weighting_details 'w=1/[\s^2^(Fo^2^)+(0.1038P)^2^+1.0348P] where P=(Fo^2^+2Fc^2^)/3'
_refine_ls_weighting_scheme calc
_refine_ls_wR_factor_gt 0.1866
_refine_ls_wR_factor_ref 0.1971
_reflns_Friedel_coverage 0.000
_reflns_number_gt 11945
_reflns_number_total 19018
_reflns_threshold_expression 'I > 2\s(I)'
_twin_special_details
;
Component 2 rotated by 179.9959\% 
 around [-0.00 -0.00 1.00] (reciprocal) or [0.09 0.00 1.00] (direct)
;
_cod_data_source_file ed5024.cif
_cod_data_source_block 4_x6_cyclohexane
_cod_database_code 1565859
_chemical_oxdiff_formula 'C66 H66 O12 N2'
_chemical_oxdiff_usercomment 'colourless plate, 100 K'
_shelx_space_group_comment
;
The symmetry employed for this shelxl refinement is uniquely defined
by the following loop, which should always be used as a source of
symmetry information in preference to the above space-group names.
They are only intended as comments.
;
_shelx_estimated_absorpt_t_max 0.956
_shelx_estimated_absorpt_t_min 0.919
_olex2_refinement_description
;
1. Twinned data refinement
 Scales: 0.6934(10)
 0.3066(10)
2. Fixed Uiso
 At 1.2 times of:
  All C(H) groups, All C(H,H) groups
 At 1.5 times of:
  All C(H,H,H) groups, All O(H) groups
3. Restrained distances
 C7-C4 = C7-C8 = C7-C9 = C7-C10
 1.54 with sigma of 0.02
 C29-C25 = C29-C30 = C29-C31 = C29-C32
 1.54 with sigma of 0.02
 C51-C47 = C51-C52 = C51-C53 = C51-C54
 1.54 with sigma of 0.02
 C62-C58 = C62-C63 = C62-C64 = C62-C65
 1.54 with sigma of 0.001
 C62-C58 = C62-C63A = C62-C64A = C62-C65A
 1.54 with sigma of 0.001
 C51-C54
 1.54 with sigma of 0.02
 C69-C70
 1.54 with sigma of 0.005
 C70-C71
 1.54 with sigma of 0.005
 C71-C72
 1.54 with sigma of 0.005
 C67-C72
 1.54 with sigma of 0.005
 C67-C68
 1.54 with sigma of 0.005
 C68-C69
 1.54 with sigma of 0.005
 C40-C36 = C40-C42A = C40-C43A = C40-C44A
 1.54 with sigma of 0.001
 C40-C41 = C40-C42 = C40-C43
 1.54 with sigma of 0.001
 C18-C14 = C18-C19 = C18-C20 = C18-C21
 1.54 with sigma of 0.001
 C18-C19A = C18-C20A = C18-C21A
 1.54 with sigma of 0.001
 C63-C64
 2.51 with sigma of 0.04
 C58-C64
 2.51 with sigma of 0.04
 C63-C58
 2.51 with sigma of 0.04
 C63A-C58
 2.51 with sigma of 0.04
 C4-C10
 2.51 with sigma of 0.04
 C4-C9
 2.51 with sigma of 0.04
 C10-C9
 2.51 with sigma of 0.04
 C8-C9
 2.51 with sigma of 0.04
 C8-C10
 2.51 with sigma of 0.04
 C63-C65
 2.51 with sigma of 0.04
 C65-C64
 2.51 with sigma of 0.04
 C65-C58
 2.51 with sigma of 0.04
 C44A-C43A
 2.51 with sigma of 0.04
 C36-C43A
 2.51 with sigma of 0.04
 C36-C44A
 2.51 with sigma of 0.04
 C42A-C44A
 2.51 with sigma of 0.04
 C42A-C36
 2.51 with sigma of 0.04
 C36-C42A
 2.51 with sigma of 0.04
 C21-C19
 2.51 with sigma of 0.04
 C19-C14
 2.51 with sigma of 0.04
 C14-C21
 2.51 with sigma of 0.04
 C19A-C20A
 2.51 with sigma of 0.04
 C21A-C20A
 2.51 with sigma of 0.04
 C21A-C19A
 2.51 with sigma of 0.04
 C14-C19A
 2.51 with sigma of 0.04
 C14-C20A
 2.51 with sigma of 0.04
 C14-C21A
 2.51 with sigma of 0.04
 C20-C19
 2.51 with sigma of 0.04
 C20-C21
 2.51 with sigma of 0.04
 C14-C20
 2.51 with sigma of 0.04
4. Uiso/Uaniso restraints and constraints
Uanis(C64A) \\sim Ueq: with sigma of 0.1 and sigma for terminal atoms of 0.2
Uanis(C63A) = Uanis(C63)
Uanis(C65A) = Uanis(C65)
Uanis(C64) = Uanis(C64A)
5. Others
 Sof(C41)=Sof(H41A)=Sof(H41B)=Sof(H41C)=Sof(C42)=Sof(H42A)=Sof(H42B)=Sof(H42C)=
 Sof(C43)=Sof(H43A)=Sof(H43B)=Sof(H43C)=1-FVAR(1)
 Sof(C42A)=Sof(H42D)=Sof(H42E)=Sof(H42F)=Sof(C43A)=Sof(H43D)=Sof(H43E)=
 Sof(H43F)=Sof(C44A)=Sof(H44C)=Sof(H44D)=Sof(H44E)=FVAR(1)
 Sof(C19A)=Sof(H19D)=Sof(H19E)=Sof(H19F)=Sof(C20A)=Sof(H20D)=Sof(H20E)=
 Sof(H20F)=Sof(C21A)=Sof(H21D)=Sof(H21E)=Sof(H21F)=1-FVAR(2)
 Sof(C19)=Sof(H19A)=Sof(H19B)=Sof(H19C)=Sof(C20)=Sof(H20A)=Sof(H20B)=Sof(H20C)=
 Sof(C21)=Sof(H21A)=Sof(H21B)=Sof(H21C)=FVAR(2)
 Sof(C63A)=Sof(H63D)=Sof(H63E)=Sof(H63F)=Sof(C64A)=Sof(H64D)=Sof(H64E)=
 Sof(H64F)=Sof(C65A)=Sof(H65D)=Sof(H65E)=Sof(H65F)=1-FVAR(3)
 Sof(C63)=Sof(H63A)=Sof(H63B)=Sof(H63C)=Sof(C64)=Sof(H64A)=Sof(H64B)=Sof(H64C)=
 Sof(C65)=Sof(H65A)=Sof(H65B)=Sof(H65C)=FVAR(3)
6.a Secondary CH2 refined with riding coordinates:
 C11(H11A,H11B), C22(H22A,H22B), C33(H33A,H33B), C44(H44A,H44B), C55(H55A,
 H55B), C66(H66A,H66B), C67(H67A,H67B), C68(H68A,H68B), C69(H69A,H69B),
 C70(H70A,H70B), C71(H71A,H71B), C72(H72A,H72B)
6.b Aromatic/amide H refined with riding coordinates:
 C3(H3A), C5(H5A), C13(H13), C15(H15), C24(H24), C26(H26), C35(H35), C37(H37),
 C46(H46), C48(H48), C57(H57), C59(H59)
6.c Idealised Me refined as rotating group:
 C8(H8A,H8B,H8C), C9(H9A,H9B,H9C), C10(H10A,H10B,H10C), C19(H19A,H19B,H19C),
 C20(H20A,H20B,H20C), C21(H21A,H21B,H21C), C30(H30A,H30B,H30C), C31(H31A,H31B,
 H31C), C32(H32A,H32B,H32C), C41(H41A,H41B,H41C), C42(H42A,H42B,H42C), C43(H43A,
 H43B,H43C), C52(H52A,H52B,H52C), C53(H53A,H53B,H53C), C54(H54A,H54B,H54C),
 C63(H63A,H63B,H63C), C64(H64A,H64B,H64C), C65(H65A,H65B,H65C), C19A(H19D,H19E,
 H19F), C20A(H20D,H20E,H20F), C21A(H21D,H21E,H21F), C42A(H42D,H42E,H42F),
 C43A(H43D,H43E,H43F), C44A(H44C,H44D,H44E), C63A(H63D,H63E,H63F), C64A(H64D,
 H64E,H64F), C65A(H65D,H65E,H65F)
6.d Idealised tetrahedral OH refined as rotating group:
 O1(H1), O2(H2), O3(H3), O4(H4), O5(H5), O6(H6)
;
_olex2_submission_special_instructions 'No special instructions were received'
_oxdiff_exptl_absorpt_empirical_details
;
Empirical correction (ABSPACK) includes:
- Absorption correction using spherical harmonics
- Frame scaling
;
_oxdiff_exptl_absorpt_empirical_full_max 1.733
_oxdiff_exptl_absorpt_empirical_full_min 0.608
_oxdiff_twin_integration_method simultaneous
_oxdiff_twin_items 2

loop_
_space_group_symop_operation_xyz
'x, y, z'
'-x+1/2, y+1/2, -z+1/2'
'-x, -y, -z'
'x-1/2, -y-1/2, z-1/2'

loop_
_atom_site_label
_atom_site_type_symbol
_atom_site_fract_x
_atom_site_fract_y
_atom_site_fract_z
_atom_site_U_iso_or_equiv
_atom_site_adp_type
_atom_site_occupancy
_atom_site_site_symmetry_order
_atom_site_calc_flag
_atom_site_refinement_flags_posn
_atom_site_refinement_flags_adp
_atom_site_refinement_flags_occupancy
_atom_site_disorder_assembly
_atom_site_disorder_group
O1 O 0.15347(14) 0.50956(13) 0.04682(12) 0.0340(6) Uani 1 1 d . . . . .
H1 H 0.172830 0.503457 0.010368 0.051 Uiso 1 1 calc GR . . . .
O2 O 0.15900(15) 0.43564(14) 0.16238(11) 0.0360(6) Uani 1 1 d . . . . .
H2 H 0.150209 0.458072 0.126419 0.054 Uiso 1 1 calc GR . . . .
O3 O 0.25116(13) 0.32432(12) 0.18747(10) 0.0287(5) Uani 1 1 d . . . . .
H3 H 0.216870 0.354032 0.176159 0.043 Uiso 1 1 calc GR . . . .
O4 O 0.35777(15) 0.41206(14) 0.15056(11) 0.0382(6) Uani 1 1 d . . . . .
H4 H 0.331604 0.378405 0.164176 0.057 Uiso 1 1 calc GR . . . .
O5 O 0.34691(14) 0.47996(13) 0.03391(12) 0.0330(6) Uani 1 1 d . . . . .
H5 H 0.344426 0.471411 0.074712 0.049 Uiso 1 1 calc GR . . . .
O6 O 0.22926(13) 0.46581(12) -0.05812(11) 0.0299(5) Uani 1 1 d . . . . .
H6 H 0.267399 0.467811 -0.030358 0.045 Uiso 1 1 calc GR . . . .
C1 C 0.09459(18) 0.56088(17) 0.03844(17) 0.0268(7) Uani 1 1 d . . . . .
C2 C 0.05729(18) 0.57323(18) -0.02668(16) 0.0263(7) Uani 1 1 d . . . . .
C3 C -0.00263(19) 0.62404(18) -0.03203(17) 0.0291(8) Uani 1 1 d . . . . .
H3A H -0.027990 0.632797 -0.074874 0.035 Uiso 1 1 calc R . . . .
C4 C -0.02650(19) 0.66245(18) 0.02369(17) 0.0280(8) Uani 1 1 d D . . . .
C5 C 0.01319(19) 0.64941(18) 0.08722(16) 0.0274(7) Uani 1 1 d . . . . .
H5A H -0.001316 0.674820 0.125268 0.033 Uiso 1 1 calc R . . . .
C6 C 0.07429(19) 0.59902(18) 0.09508(16) 0.0265(7) Uani 1 1 d . . . . .
C7 C -0.0918(2) 0.72061(19) 0.01484(19) 0.0356(8) Uani 1 1 d D . . . .
C8 C -0.0566(3) 0.7911(2) -0.0123(3) 0.0815(19) Uani 1 1 d D . . . .
H8A H -0.014452 0.807178 0.019068 0.122 Uiso 1 1 calc GR . . . .
H8B H -0.095961 0.828323 -0.016820 0.122 Uiso 1 1 calc GR . . . .
H8C H -0.037452 0.781751 -0.056136 0.122 Uiso 1 1 calc GR . . . .
C9 C -0.1574(2) 0.6959(2) -0.0358(2) 0.0455(10) Uani 1 1 d D . . . .
H9A H -0.138030 0.689646 -0.079993 0.068 Uiso 1 1 calc GR . . . .
H9B H -0.197960 0.732072 -0.038611 0.068 Uiso 1 1 calc GR . . . .
H9C H -0.177942 0.650329 -0.020926 0.068 Uiso 1 1 calc GR . . . .
C10 C -0.1283(3) 0.7353(3) 0.0817(2) 0.0634(14) Uani 1 1 d D . . . .
H10A H -0.148997 0.690575 0.098379 0.095 Uiso 1 1 calc GR . . . .
H10B H -0.169603 0.770318 0.073966 0.095 Uiso 1 1 calc GR . . . .
H10C H -0.089452 0.754201 0.114808 0.095 Uiso 1 1 calc GR . . . .
C11 C 0.1173(2) 0.58829(18) 0.16527(16) 0.0283(7) Uani 1 1 d . . . . .
H11A H 0.170938 0.575578 0.158987 0.034 Uiso 1 1 calc R . . . .
H11B H 0.117743 0.634512 0.189506 0.034 Uiso 1 1 calc R . . . .
C12 C 0.08362(19) 0.53022(18) 0.21000(16) 0.0273(7) Uani 1 1 d . . . . .
C13 C 0.0291(2) 0.54934(19) 0.25534(17) 0.0300(8) Uani 1 1 d . . . . .
H13 H 0.011961 0.597516 0.256231 0.036 Uiso 1 1 calc R . . . .
C14 C -0.00095(18) 0.49904(19) 0.29949(16) 0.0322(8) Uani 1 1 d D . . . .
C15 C 0.02615(19) 0.42754(19) 0.29770(17) 0.0292(8) Uani 1 1 d . . . . .
H15 H 0.007872 0.393580 0.327877 0.035 Uiso 1 1 calc R . . . .
C16 C 0.07953(19) 0.40498(18) 0.25249(16) 0.0267(7) Uani 1 1 d . . . . .
C17 C 0.10706(19) 0.45716(18) 0.20814(16) 0.0262(7) Uani 1 1 d . . . . .
C18 C -0.06289(19) 0.52319(17) 0.34726(17) 0.0471(10) Uani 1 1 d D . . . .
C19 C -0.0390(5) 0.5953(3) 0.3833(4) 0.064(3) Uani 0.647(7) 1 d D . P A 1
H19A H 0.004619 0.586786 0.415964 0.096 Uiso 0.647(7) 1 calc GR . P A 1
H19B H -0.081953 0.613925 0.406474 0.096 Uiso 0.647(7) 1 calc GR . P A 1
H19C H -0.024690 0.630339 0.350073 0.096 Uiso 0.647(7) 1 calc GR . P A 1
C20 C -0.1375(3) 0.5401(4) 0.3012(3) 0.061(2) Uani 0.647(7) 1 d D . P A 1
H20A H -0.126437 0.576737 0.268334 0.091 Uiso 0.647(7) 1 calc GR . P A 1
H20B H -0.177204 0.557628 0.328830 0.091 Uiso 0.647(7) 1 calc GR . P A 1
H20C H -0.155346 0.496404 0.277814 0.091 Uiso 0.647(7) 1 calc GR . P A 1
C21 C -0.0831(5) 0.4643(3) 0.3989(4) 0.061(2) Uani 0.647(7) 1 d D . P A 1
H21A H -0.099437 0.420586 0.374869 0.092 Uiso 0.647(7) 1 calc GR . P A 1
H21B H -0.124415 0.481614 0.424798 0.092 Uiso 0.647(7) 1 calc GR . P A 1
H21C H -0.037926 0.454032 0.429309 0.092 Uiso 0.647(7) 1 calc GR . P A 1
C22 C 0.10632(19) 0.32600(18) 0.25209(17) 0.0285(8) Uani 1 1 d . . . . .
H22A H 0.108510 0.310386 0.205024 0.034 Uiso 1 1 calc R . . . .
H22B H 0.067825 0.295957 0.272362 0.034 Uiso 1 1 calc R . . . .
C23 C 0.18594(19) 0.31243(17) 0.29049(16) 0.0258(7) Uani 1 1 d . . . . .
C24 C 0.19101(19) 0.29776(17) 0.36006(16) 0.0264(7) Uani 1 1 d . . . . .
H24 H 0.145290 0.295624 0.382289 0.032 Uiso 1 1 calc R . . . .
C25 C 0.26203(19) 0.28607(17) 0.39813(16) 0.0256(7) Uani 1 1 d D . . . .
C26 C 0.3294(2) 0.29028(17) 0.36307(16) 0.0265(7) Uani 1 1 d . . . . .
H26 H 0.377301 0.283546 0.387583 0.032 Uiso 1 1 calc R . . . .
C27 C 0.32831(19) 0.30399(17) 0.29352(16) 0.0249(7) Uani 1 1 d . . . . .
C28 C 0.2551(2) 0.31458(17) 0.25732(16) 0.0251(7) Uani 1 1 d . . . . .
C29 C 0.2631(2) 0.26867(19) 0.47420(16) 0.0302(8) Uani 1 1 d D . . . .
C30 C 0.2186(2) 0.3276(2) 0.50960(18) 0.0450(10) Uani 1 1 d D . . . .
H30A H 0.244740 0.373666 0.505968 0.067 Uiso 1 1 calc GR . . . .
H30B H 0.216476 0.315226 0.556962 0.067 Uiso 1 1 calc GR . . . .
H30C H 0.166661 0.331189 0.488201 0.067 Uiso 1 1 calc GR . . . .
C31 C 0.2244(2) 0.1937(2) 0.48283(18) 0.0388(9) Uani 1 1 d D . . . .
H31A H 0.170446 0.196313 0.466344 0.058 Uiso 1 1 calc GR . . . .
H31B H 0.228409 0.180401 0.530318 0.058 Uiso 1 1 calc GR . . . .
H31C H 0.250205 0.157588 0.457194 0.058 Uiso 1 1 calc GR . . . .
C32 C 0.3450(2) 0.2645(2) 0.50879(17) 0.0351(8) Uani 1 1 d D . . . .
H32A H 0.372996 0.225572 0.488829 0.053 Uiso 1 1 calc GR . . . .
H32B H 0.342411 0.255270 0.556736 0.053 Uiso 1 1 calc GR . . . .
H32C H 0.371467 0.309913 0.502689 0.053 Uiso 1 1 calc GR . . . .
C33 C 0.40331(19) 0.30842(18) 0.25788(16) 0.0264(7) Uani 1 1 d . . . . .
H33A H 0.393703 0.289270 0.211878 0.032 Uiso 1 1 calc R . . . .
H33B H 0.442031 0.277393 0.282007 0.032 Uiso 1 1 calc R . . . .
C34 C 0.43652(19) 0.38526(18) 0.25368(15) 0.0256(7) Uani 1 1 d . . . . .
C35 C 0.49265(19) 0.40970(19) 0.30372(17) 0.0293(8) Uani 1 1 d . . . . .
H35 H 0.510693 0.377641 0.338188 0.035 Uiso 1 1 calc R . . . .
C36 C 0.52268(18) 0.48061(19) 0.30386(15) 0.0311(8) Uani 1 1 d D . . . .
C37 C 0.49328(19) 0.52772(19) 0.25311(16) 0.0285(8) Uani 1 1 d . . . . .
H37 H 0.511690 0.575496 0.253077 0.034 Uiso 1 1 calc R . . . .
C38 C 0.43703(19) 0.50626(18) 0.20197(16) 0.0261(7) Uani 1 1 d . . . . .
C39 C 0.41174(19) 0.43402(18) 0.20238(16) 0.0272(7) Uani 1 1 d . . . . .
C40 C 0.58303(18) 0.50685(17) 0.36062(15) 0.0408(9) Uani 1 1 d D . . . .
C41 C 0.5460(5) 0.5712(4) 0.3968(4) 0.059(3) Uani 0.510(7) 1 d D . P B 2
H41A H 0.531738 0.608847 0.364081 0.089 Uiso 0.510(7) 1 calc GR . P B 2
H41B H 0.582714 0.590348 0.431642 0.089 Uiso 0.510(7) 1 calc GR . P B 2
H41C H 0.500277 0.554585 0.417287 0.089 Uiso 0.510(7) 1 calc GR . P B 2
C42 C 0.6088(6) 0.4474(4) 0.4131(4) 0.062(3) Uani 0.510(7) 1 d D . P B 2
H42A H 0.564106 0.429371 0.434204 0.093 Uiso 0.510(7) 1 calc GR . P B 2
H42B H 0.645268 0.467850 0.447504 0.093 Uiso 0.510(7) 1 calc GR . P B 2
H42C H 0.633052 0.408034 0.390455 0.093 Uiso 0.510(7) 1 calc GR . P B 2
C43 C 0.6550(3) 0.5311(5) 0.3245(4) 0.055(3) Uani 0.510(7) 1 d D . P B 2
H43A H 0.676889 0.489632 0.302902 0.083 Uiso 0.510(7) 1 calc GR . P B 2
H43B H 0.693135 0.551453 0.357494 0.083 Uiso 0.510(7) 1 calc GR . P B 2
H43C H 0.639877 0.567256 0.290572 0.083 Uiso 0.510(7) 1 calc GR . P B 2
C44 C 0.3981(2) 0.56291(19) 0.15394(16) 0.0283(7) Uani 1 1 d . . . . .
H44A H 0.343380 0.549931 0.146690 0.034 Uiso 1 1 calc R . . . .
H44B H 0.400578 0.609430 0.177713 0.034 Uiso 1 1 calc R . . . .
C45 C 0.42794(19) 0.57503(18) 0.08450(16) 0.0263(7) Uani 1 1 d . . . . .
C46 C 0.47988(19) 0.63196(18) 0.07468(16) 0.0276(7) Uani 1 1 d . . . . .
H46 H 0.501792 0.656908 0.112778 0.033 Uiso 1 1 calc R . . . .
C47 C 0.50018(19) 0.65286(18) 0.01055(16) 0.0280(7) Uani 1 1 d D . . . .
C48 C 0.46649(19) 0.61431(18) -0.04561(17) 0.0284(8) Uani 1 1 d . . . . .
H48 H 0.478801 0.627983 -0.089126 0.034 Uiso 1 1 calc R . . . .
C49 C 0.41552(18) 0.55658(18) -0.03938(16) 0.0259(7) Uani 1 1 d . . . . .
C50 C 0.39766(19) 0.53695(17) 0.02627(16) 0.0261(7) Uani 1 1 d . . . . .
C51 C 0.5547(2) 0.71840(19) 0.00325(17) 0.0339(8) Uani 1 1 d D . . . .
C52 C 0.5236(2) 0.7851(2) 0.0403(2) 0.0460(10) Uani 1 1 d D . . . .
H52A H 0.472423 0.797181 0.020459 0.069 Uiso 1 1 calc GR . . . .
H52B H 0.557842 0.825862 0.035799 0.069 Uiso 1 1 calc GR . . . .
H52C H 0.520982 0.773769 0.087891 0.069 Uiso 1 1 calc GR . . . .
C53 C 0.6367(2) 0.7000(2) 0.0345(2) 0.0486(11) Uani 1 1 d D . . . .
H53A H 0.634577 0.688291 0.081969 0.073 Uiso 1 1 calc GR . . . .
H53B H 0.670263 0.741349 0.030008 0.073 Uiso 1 1 calc GR . . . .
H53C H 0.656618 0.658894 0.010950 0.073 Uiso 1 1 calc GR . . . .
C54 C 0.5608(3) 0.7385(2) -0.0713(2) 0.0614(13) Uani 1 1 d D . . . .
H54A H 0.584491 0.698973 -0.094266 0.092 Uiso 1 1 calc GR . . . .
H54B H 0.592172 0.781662 -0.073943 0.092 Uiso 1 1 calc GR . . . .
H54C H 0.509673 0.747626 -0.092761 0.092 Uiso 1 1 calc GR . . . .
C55 C 0.37603(19) 0.51998(19) -0.10235(16) 0.0278(7) Uani 1 1 d . . . . .
H55A H 0.369621 0.468356 -0.093045 0.033 Uiso 1 1 calc R . . . .
H55B H 0.409281 0.524389 -0.139823 0.033 Uiso 1 1 calc R . . . .
C56 C 0.29668(19) 0.55311(18) -0.12383(15) 0.0258(7) Uani 1 1 d . . . . .
C57 C 0.2912(2) 0.61301(18) -0.16757(16) 0.0282(7) Uani 1 1 d . . . . .
H57 H 0.336505 0.630897 -0.184413 0.034 Uiso 1 1 calc R . . . .
C58 C 0.2205(2) 0.64748(15) -0.18729(14) 0.0294(8) Uani 1 1 d D . . . .
C59 C 0.1539(2) 0.61969(18) -0.16049(16) 0.0279(7) Uani 1 1 d . . . . .
H59 H 0.106259 0.642052 -0.172321 0.033 Uiso 1 1 calc R . . . .
C60 C 0.15610(19) 0.56016(18) -0.11698(16) 0.0256(7) Uani 1 1 d . . . . .
C61 C 0.2277(2) 0.52682(18) -0.09971(15) 0.0256(7) Uani 1 1 d . . . . .
C62 C 0.21691(18) 0.71242(14) -0.23736(14) 0.0374(9) Uani 1 1 d D . . . .
C63 C 0.2654(3) 0.7765(2) -0.2060(3) 0.0545(15) Uani 0.781(4) 1 d D . P C 1
H63A H 0.246626 0.789532 -0.162836 0.082 Uiso 0.781(4) 1 calc GR . P C 1
H63B H 0.260637 0.817645 -0.236354 0.082 Uiso 0.781(4) 1 calc GR . P C 1
H63C H 0.319088 0.762143 -0.199259 0.082 Uiso 0.781(4) 1 calc GR . P C 1
C64 C 0.2493(4) 0.6886(3) -0.30477(19) 0.0530(15) Uani 0.781(4) 1 d D . P C 1
H64A H 0.303209 0.675468 -0.296327 0.080 Uiso 0.781(4) 1 calc GR . P C 1
H64B H 0.244544 0.728171 -0.336945 0.080 Uiso 0.781(4) 1 calc GR . P C 1
H64C H 0.220370 0.647240 -0.323118 0.080 Uiso 0.781(4) 1 calc GR . P C 1
C65 C 0.1332(2) 0.7407(3) -0.2539(3) 0.0463(13) Uani 0.781(4) 1 d D . P C 1
H65A H 0.101748 0.702487 -0.275281 0.069 Uiso 0.781(4) 1 calc GR . P C 1
H65B H 0.134055 0.781707 -0.284323 0.069 Uiso 0.781(4) 1 calc GR . P C 1
H65C H 0.111636 0.755444 -0.212379 0.069 Uiso 0.781(4) 1 calc GR . P C 1
C66 C 0.08107(19) 0.53265(18) -0.08962(17) 0.0282(8) Uani 1 1 d . . . . .
H66A H 0.087261 0.481256 -0.078372 0.034 Uiso 1 1 calc R . . . .
H66B H 0.039245 0.536754 -0.125558 0.034 Uiso 1 1 calc R . . . .
C19A C -0.0911(9) 0.6027(4) 0.3391(7) 0.067(5) Uani 0.353(7) 1 d D . P A 2
H19D H -0.047365 0.635174 0.345650 0.100 Uiso 0.353(7) 1 calc GR . P A 2
H19E H -0.127498 0.613061 0.372493 0.100 Uiso 0.353(7) 1 calc GR . P A 2
H19F H -0.116143 0.609495 0.294054 0.100 Uiso 0.353(7) 1 calc GR . P A 2
C20A C -0.1258(5) 0.4640(5) 0.3519(6) 0.044(3) Uani 0.353(7) 1 d D . P A 2
H20D H -0.156550 0.460756 0.308963 0.067 Uiso 0.353(7) 1 calc GR . P A 2
H20E H -0.158767 0.476455 0.387346 0.067 Uiso 0.353(7) 1 calc GR . P A 2
H20F H -0.101252 0.417703 0.362127 0.067 Uiso 0.353(7) 1 calc GR . P A 2
C21A C -0.0209(7) 0.5167(7) 0.4194(3) 0.064(4) Uani 0.353(7) 1 d D . P A 2
H21D H 0.001439 0.468867 0.425185 0.096 Uiso 0.353(7) 1 calc GR . P A 2
H21E H -0.057655 0.524529 0.453023 0.096 Uiso 0.353(7) 1 calc GR . P A 2
H21F H 0.019598 0.552812 0.424824 0.096 Uiso 0.353(7) 1 calc GR . P A 2
C42A C 0.6520(4) 0.4531(4) 0.3679(5) 0.055(3) Uani 0.490(7) 1 d D . P B 1
H42D H 0.633084 0.405032 0.377237 0.083 Uiso 0.490(7) 1 calc GR . P B 1
H42E H 0.688183 0.468424 0.404865 0.083 Uiso 0.490(7) 1 calc GR . P B 1
H42F H 0.677596 0.452277 0.326200 0.083 Uiso 0.490(7) 1 calc GR . P B 1
C43A C 0.6150(7) 0.5840(3) 0.3486(5) 0.067(4) Uani 0.490(7) 1 d D . P B 1
H43D H 0.636004 0.585776 0.304725 0.101 Uiso 0.490(7) 1 calc GR . P B 1
H43E H 0.655289 0.595216 0.383674 0.101 Uiso 0.490(7) 1 calc GR . P B 1
H43F H 0.573619 0.619007 0.349891 0.101 Uiso 0.490(7) 1 calc GR . P B 1
C44A C 0.5438(5) 0.5082(5) 0.4285(3) 0.051(3) Uani 0.490(7) 1 d D . P B 1
H44C H 0.497357 0.537343 0.423236 0.077 Uiso 0.490(7) 1 calc GR . P B 1
H44D H 0.579068 0.528771 0.463744 0.077 Uiso 0.490(7) 1 calc GR . P B 1
H44E H 0.530548 0.459244 0.440910 0.077 Uiso 0.490(7) 1 calc GR . P B 1
C63A C 0.2993(5) 0.7438(10) -0.2426(11) 0.0545(15) Uani 0.219(4) 1 d D . P C 2
H63D H 0.323009 0.753349 -0.197565 0.082 Uiso 0.219(4) 1 calc GR . P C 2
H63E H 0.295833 0.788430 -0.268368 0.082 Uiso 0.219(4) 1 calc GR . P C 2
H63F H 0.330323 0.709101 -0.265189 0.082 Uiso 0.219(4) 1 calc GR . P C 2
C64A C 0.1889(13) 0.6845(10) -0.3091(4) 0.0530(15) Uani 0.219(4) 1 d D U P C 2
H64D H 0.221905 0.645140 -0.321600 0.080 Uiso 0.219(4) 1 calc GR . P C 2
H64E H 0.191195 0.723517 -0.341605 0.080 Uiso 0.219(4) 1 calc GR . P C 2
H64F H 0.136229 0.667309 -0.308990 0.080 Uiso 0.219(4) 1 calc GR . P C 2
C65A C 0.1693(10) 0.7761(7) -0.2107(8) 0.0463(13) Uani 0.219(4) 1 d D . P C 2
H65D H 0.117973 0.759302 -0.202765 0.069 Uiso 0.219(4) 1 calc GR . P C 2
H65E H 0.165641 0.814670 -0.243973 0.069 Uiso 0.219(4) 1 calc GR . P C 2
H65F H 0.194693 0.794116 -0.168664 0.069 Uiso 0.219(4) 1 calc GR . P C 2
C67 C 0.2867(3) 0.5294(2) 0.3203(2) 0.0595(12) Uani 1 1 d D . . . .
H67A H 0.241521 0.511795 0.292385 0.071 Uiso 1 1 calc R . . . .
H67B H 0.332925 0.514490 0.298685 0.071 Uiso 1 1 calc R . . . .
C68 C 0.2839(3) 0.6127(2) 0.3240(2) 0.0610(12) Uani 1 1 d D . . . .
H68A H 0.331678 0.630861 0.347569 0.073 Uiso 1 1 calc R . . . .
H68B H 0.279706 0.632816 0.278080 0.073 Uiso 1 1 calc R . . . .
C69 C 0.2145(2) 0.6373(2) 0.36166(19) 0.0518(11) Uani 1 1 d D . . . .
H69A H 0.166643 0.623562 0.335377 0.062 Uiso 1 1 calc R . . . .
H69B H 0.215270 0.690058 0.366043 0.062 Uiso 1 1 calc R . . . .
C70 C 0.2162(3) 0.60257(19) 0.43300(19) 0.0507(11) Uani 1 1 d D . . . .
H70A H 0.261649 0.619851 0.460751 0.061 Uiso 1 1 calc R . . . .
H70B H 0.170184 0.617338 0.455011 0.061 Uiso 1 1 calc R . . . .
C71 C 0.2187(3) 0.5206(2) 0.4284(2) 0.0582(12) Uani 1 1 d D . . . .
H71A H 0.170885 0.503044 0.404414 0.070 Uiso 1 1 calc R . . . .
H71B H 0.222261 0.499992 0.474094 0.070 Uiso 1 1 calc R . . . .
C72 C 0.2879(3) 0.4949(2) 0.3911(2) 0.0599(12) Uani 1 1 d D . . . .
H72A H 0.286327 0.442136 0.386672 0.072 Uiso 1 1 calc R . . . .
H72B H 0.335884 0.508046 0.417421 0.072 Uiso 1 1 calc R . . . .

loop_
_atom_site_aniso_label
_atom_site_aniso_U_11
_atom_site_aniso_U_22
_atom_site_aniso_U_33
_atom_site_aniso_U_23
_atom_site_aniso_U_13
_atom_site_aniso_U_12
O1 0.0319(13) 0.0382(14) 0.0326(13) 0.0044(11) 0.0064(11) 0.0098(12)
O2 0.0433(15) 0.0411(14) 0.0241(12) 0.0070(11) 0.0061(11) 0.0133(12)
O3 0.0322(13) 0.0325(13) 0.0206(11) 0.0030(10) -0.0026(10) 0.0044(10)
O4 0.0421(15) 0.0442(16) 0.0263(13) 0.0090(11) -0.0094(11) -0.0164(12)
O5 0.0338(14) 0.0363(13) 0.0283(13) 0.0042(11) -0.0010(11) -0.0078(11)
O6 0.0312(13) 0.0298(12) 0.0279(13) 0.0036(10) -0.0029(10) -0.0004(11)
C1 0.0229(17) 0.0249(17) 0.0324(18) 0.0080(15) 0.0016(14) -0.0002(14)
C2 0.0224(17) 0.0273(17) 0.0292(18) 0.0015(14) 0.0015(13) -0.0042(14)
C3 0.0266(18) 0.0303(18) 0.0292(18) 0.0097(15) -0.0050(14) -0.0026(15)
C4 0.0280(18) 0.0264(17) 0.0295(18) 0.0016(14) 0.0007(14) -0.0008(15)
C5 0.0318(19) 0.0280(17) 0.0227(16) 0.0003(14) 0.0035(14) -0.0006(15)
C6 0.0298(18) 0.0261(17) 0.0236(17) 0.0042(14) 0.0030(14) -0.0031(15)
C7 0.032(2) 0.0328(19) 0.041(2) 0.0036(17) -0.0031(16) 0.0036(16)
C8 0.035(3) 0.041(3) 0.168(6) 0.047(3) 0.002(3) 0.008(2)
C9 0.034(2) 0.051(2) 0.050(2) -0.008(2) -0.0062(18) 0.0110(19)
C10 0.063(3) 0.079(3) 0.047(3) -0.011(2) -0.006(2) 0.038(3)
C11 0.0305(18) 0.0279(17) 0.0263(17) -0.0005(14) 0.0007(14) 0.0031(15)
C12 0.0279(18) 0.0299(17) 0.0234(17) 0.0006(14) -0.0032(14) 0.0009(15)
C13 0.0329(19) 0.0290(18) 0.0277(18) 0.0020(15) 0.0009(15) 0.0009(15)
C14 0.0295(19) 0.0327(19) 0.0342(19) -0.0017(16) 0.0014(15) 0.0006(16)
C15 0.0285(18) 0.0335(19) 0.0253(17) 0.0058(15) 0.0003(14) -0.0038(15)
C16 0.0268(18) 0.0288(17) 0.0231(16) 0.0018(14) -0.0058(14) 0.0012(15)
C17 0.0256(17) 0.0316(18) 0.0209(16) 0.0009(14) -0.0013(13) 0.0025(14)
C18 0.044(2) 0.049(2) 0.051(3) -0.007(2) 0.019(2) -0.002(2)
C19 0.090(6) 0.046(4) 0.063(5) -0.008(4) 0.048(5) 0.000(4)
C20 0.046(4) 0.063(5) 0.076(5) 0.004(4) 0.021(4) 0.025(4)
C21 0.064(5) 0.063(5) 0.061(5) 0.010(4) 0.035(4) 0.007(4)
C22 0.0261(18) 0.0304(18) 0.0282(18) 0.0012(15) -0.0034(14) -0.0014(15)
C23 0.0292(18) 0.0232(16) 0.0240(17) -0.0004(13) -0.0050(14) 0.0018(14)
C24 0.0292(18) 0.0263(17) 0.0239(17) 0.0015(14) 0.0031(14) -0.0006(15)
C25 0.0286(18) 0.0235(16) 0.0245(17) 0.0023(13) 0.0000(14) -0.0001(14)
C26 0.0286(18) 0.0249(16) 0.0253(17) 0.0022(14) -0.0023(14) 0.0014(14)
C27 0.0297(18) 0.0197(15) 0.0251(17) 0.0007(13) 0.0009(14) -0.0003(14)
C28 0.0335(19) 0.0186(15) 0.0226(16) 0.0008(13) -0.0021(14) 0.0005(14)
C29 0.0309(18) 0.0370(19) 0.0225(17) 0.0044(15) 0.0008(14) 0.0005(16)
C30 0.048(2) 0.060(3) 0.0271(19) -0.0023(19) 0.0020(17) 0.013(2)
C31 0.043(2) 0.040(2) 0.0322(19) 0.0164(17) -0.0044(16) -0.0079(18)
C32 0.035(2) 0.046(2) 0.0237(17) 0.0024(16) -0.0010(15) 0.0015(18)
C33 0.0280(18) 0.0280(17) 0.0228(17) 0.0046(14) -0.0009(13) 0.0027(15)
C34 0.0289(18) 0.0289(17) 0.0194(16) 0.0013(14) 0.0054(13) 0.0006(15)
C35 0.0295(18) 0.0333(19) 0.0247(17) 0.0033(15) -0.0009(14) 0.0042(16)
C36 0.0331(19) 0.036(2) 0.0232(17) 0.0011(15) -0.0021(14) -0.0016(16)
C37 0.0318(19) 0.0309(18) 0.0228(17) -0.0017(14) 0.0014(14) -0.0025(16)
C38 0.0274(17) 0.0310(17) 0.0203(16) 0.0007(14) 0.0047(13) 0.0004(15)
C39 0.0264(17) 0.0341(18) 0.0209(16) 0.0002(14) 0.0003(13) -0.0003(15)
C40 0.047(2) 0.037(2) 0.035(2) 0.0011(17) -0.0150(17) -0.0047(18)
C41 0.081(7) 0.053(6) 0.039(5) -0.023(4) -0.023(5) 0.015(5)
C42 0.077(7) 0.055(5) 0.048(6) -0.002(5) -0.037(5) -0.008(5)
C43 0.048(5) 0.059(6) 0.054(6) -0.007(5) -0.015(4) -0.003(5)
C44 0.0324(19) 0.0303(18) 0.0222(17) 0.0032(14) 0.0012(14) 0.0032(15)
C45 0.0251(17) 0.0280(17) 0.0254(17) 0.0035(14) -0.0003(13) 0.0060(15)
C46 0.0278(18) 0.0307(18) 0.0232(17) -0.0017(14) -0.0037(13) 0.0028(15)
C47 0.0277(18) 0.0298(18) 0.0262(18) -0.0002(15) 0.0007(14) 0.0026(15)
C48 0.0276(18) 0.0349(19) 0.0232(17) 0.0045(15) 0.0061(14) 0.0047(16)
C49 0.0235(17) 0.0268(17) 0.0269(17) -0.0005(14) -0.0004(13) 0.0054(14)
C50 0.0256(18) 0.0250(17) 0.0276(17) 0.0031(14) 0.0012(14) 0.0036(14)
C51 0.038(2) 0.0332(19) 0.0310(19) 0.0003(16) 0.0052(15) -0.0073(17)
C52 0.054(3) 0.038(2) 0.048(2) -0.0048(19) 0.014(2) -0.006(2)
C53 0.036(2) 0.040(2) 0.069(3) -0.004(2) 0.001(2) -0.0105(19)
C54 0.096(4) 0.051(3) 0.039(2) -0.001(2) 0.015(2) -0.035(3)
C55 0.0305(19) 0.0329(18) 0.0205(16) -0.0016(14) 0.0053(14) 0.0015(16)
C56 0.0307(18) 0.0299(17) 0.0165(15) -0.0046(13) 0.0002(13) 0.0002(15)
C57 0.0357(19) 0.0303(18) 0.0188(16) -0.0049(14) 0.0040(14) -0.0058(16)
C58 0.039(2) 0.0299(18) 0.0190(16) -0.0039(14) 0.0002(14) -0.0022(16)
C59 0.0340(19) 0.0277(17) 0.0211(16) -0.0046(14) -0.0038(14) 0.0008(15)
C60 0.0294(18) 0.0259(17) 0.0210(16) -0.0029(14) -0.0011(13) -0.0007(15)
C61 0.0367(19) 0.0252(16) 0.0145(15) -0.0027(13) -0.0005(13) -0.0003(15)
C62 0.045(2) 0.036(2) 0.0308(19) 0.0081(16) -0.0012(16) -0.0024(18)
C63 0.069(4) 0.030(3) 0.063(4) 0.011(2) -0.009(3) -0.012(3)
C64 0.064(4) 0.059(3) 0.035(3) 0.019(2) 0.005(3) 0.003(3)
C65 0.052(3) 0.042(3) 0.042(3) 0.014(2) -0.007(2) -0.002(3)
C66 0.0276(18) 0.0297(18) 0.0262(17) 0.0020(14) -0.0047(14) -0.0017(15)
C19A 0.079(11) 0.070(10) 0.055(9) -0.005(8) 0.025(8) 0.026(9)
C20A 0.032(6) 0.056(8) 0.047(7) 0.010(6) 0.012(5) 0.008(6)
C21A 0.075(10) 0.056(8) 0.066(9) -0.012(7) 0.041(8) 0.003(8)
C42A 0.051(6) 0.054(6) 0.056(6) 0.018(5) -0.025(5) -0.015(5)
C43A 0.090(8) 0.058(6) 0.049(6) 0.011(5) -0.027(6) -0.042(6)
C44A 0.078(7) 0.051(6) 0.023(4) -0.002(4) -0.010(4) -0.009(5)
C63A 0.069(4) 0.030(3) 0.063(4) 0.011(2) -0.009(3) -0.012(3)
C64A 0.064(4) 0.059(3) 0.035(3) 0.019(2) 0.005(3) 0.003(3)
C65A 0.052(3) 0.042(3) 0.042(3) 0.014(2) -0.007(2) -0.002(3)
C67 0.059(3) 0.070(3) 0.052(3) -0.021(2) 0.018(2) 0.000(3)
C68 0.067(3) 0.067(3) 0.051(3) 0.010(2) 0.015(2) -0.002(3)
C69 0.059(3) 0.042(2) 0.055(3) 0.001(2) 0.000(2) 0.004(2)
C70 0.062(3) 0.045(2) 0.048(2) -0.005(2) 0.015(2) 0.008(2)
C71 0.063(3) 0.046(2) 0.067(3) 0.011(2) 0.016(2) 0.002(2)
C72 0.067(3) 0.042(2) 0.073(3) -0.002(2) 0.013(3) 0.007(2)

loop_
_atom_type_symbol
_atom_type_description
_atom_type_scat_dispersion_real
_atom_type_scat_dispersion_imag
_atom_type_scat_source
C C 0.0181 0.0091 'International Tables Vol C Tables 4.2.6.8 and 6.1.1.4'
H H 0.0000 0.0000 'International Tables Vol C Tables 4.2.6.8 and 6.1.1.4'
O O 0.0492 0.0322 'International Tables Vol C Tables 4.2.6.8 and 6.1.1.4'

loop_
_geom_angle_atom_site_label_1
_geom_angle_atom_site_label_2
_geom_angle_atom_site_label_3
_geom_angle
_geom_angle_site_symmetry_1
_geom_angle_site_symmetry_3
_geom_angle_publ_flag
C1 O1 H1 109.5 . . ?
C17 O2 H2 109.5 . . ?
C28 O3 H3 109.5 . . ?
C39 O4 H4 109.5 . . ?
C50 O5 H5 109.5 . . ?
C61 O6 H6 109.5 . . ?
O1 C1 C2 119.8(3) . . ?
C6 C1 O1 118.5(3) . . ?
C6 C1 C2 121.7(3) . . ?
C1 C2 C66 121.8(3) . . ?
C3 C2 C1 117.5(3) . . ?
C3 C2 C66 120.7(3) . . ?
C2 C3 H3A 118.5 . . ?
C2 C3 C4 123.0(3) . . ?
C4 C3 H3A 118.5 . . ?
C3 C4 C5 117.6(3) . . ?
C3 C4 C7 121.1(3) . . ?
C5 C4 C7 121.2(3) . . ?
C4 C5 H5A 119.2 . . ?
C4 C5 C6 121.5(3) . . ?
C6 C5 H5A 119.2 . . ?
C1 C6 C5 118.7(3) . . ?
C1 C6 C11 121.8(3) . . ?
C5 C6 C11 119.5(3) . . ?
C8 C7 C4 108.3(3) . . ?
C9 C7 C4 111.5(3) . . ?
C9 C7 C8 108.5(3) . . ?
C9 C7 C10 106.2(3) . . ?
C10 C7 C4 111.7(3) . . ?
C10 C7 C8 110.6(4) . . ?
C7 C8 H8A 109.5 . . ?
C7 C8 H8B 109.5 . . ?
C7 C8 H8C 109.5 . . ?
H8A C8 H8B 109.5 . . ?
H8A C8 H8C 109.5 . . ?
H8B C8 H8C 109.5 . . ?
C7 C9 H9A 109.5 . . ?
C7 C9 H9B 109.5 . . ?
C7 C9 H9C 109.5 . . ?
H9A C9 H9B 109.5 . . ?
H9A C9 H9C 109.5 . . ?
H9B C9 H9C 109.5 . . ?
C7 C10 H10A 109.5 . . ?
C7 C10 H10B 109.5 . . ?
C7 C10 H10C 109.5 . . ?
H10A C10 H10B 109.5 . . ?
H10A C10 H10C 109.5 . . ?
H10B C10 H10C 109.5 . . ?
C6 C11 H11A 108.4 . . ?
C6 C11 H11B 108.4 . . ?
H11A C11 H11B 107.4 . . ?
C12 C11 C6 115.6(3) . . ?
C12 C11 H11A 108.4 . . ?
C12 C11 H11B 108.4 . . ?
C13 C12 C11 120.1(3) . . ?
C13 C12 C17 118.0(3) . . ?
C17 C12 C11 122.0(3) . . ?
C12 C13 H13 118.8 . . ?
C12 C13 C14 122.4(3) . . ?
C14 C13 H13 118.8 . . ?
C13 C14 C18 119.9(3) . . ?
C15 C14 C13 117.7(3) . . ?
C15 C14 C18 122.4(3) . . ?
C14 C15 H15 118.8 . . ?
C16 C15 C14 122.4(3) . . ?
C16 C15 H15 118.8 . . ?
C15 C16 C17 117.9(3) . . ?
C15 C16 C22 120.2(3) . . ?
C17 C16 C22 121.9(3) . . ?
O2 C17 C12 119.7(3) . . ?
O2 C17 C16 118.7(3) . . ?
C12 C17 C16 121.6(3) . . ?
C14 C18 C20 106.6(3) . . ?
C14 C18 C20A 110.9(5) . . ?
C14 C18 C21A 103.9(5) . . ?
C19 C18 C14 110.7(3) . . ?
C19 C18 C20 106.1(5) . . ?
C21 C18 C14 113.8(3) . . ?
C21 C18 C19 111.4(5) . . ?
C21 C18 C20 107.8(5) . . ?
C19A C18 C14 115.9(6) . . ?
C19A C18 C20A 117.0(8) . . ?
C19A C18 C21A 106.8(8) . . ?
C20A C18 C21A 100.0(7) . . ?
C18 C19 H19A 109.5 . . ?
C18 C19 H19B 109.5 . . ?
C18 C19 H19C 109.5 . . ?
H19A C19 H19B 109.5 . . ?
H19A C19 H19C 109.5 . . ?
H19B C19 H19C 109.5 . . ?
C18 C20 H20A 109.5 . . ?
C18 C20 H20B 109.5 . . ?
C18 C20 H20C 109.5 . . ?
H20A C20 H20B 109.5 . . ?
H20A C20 H20C 109.5 . . ?
H20B C20 H20C 109.5 . . ?
C18 C21 H21A 109.5 . . ?
C18 C21 H21B 109.5 . . ?
C18 C21 H21C 109.5 . . ?
H21A C21 H21B 109.5 . . ?
H21A C21 H21C 109.5 . . ?
H21B C21 H21C 109.5 . . ?
C16 C22 H22A 108.7 . . ?
C16 C22 H22B 108.7 . . ?
C16 C22 C23 114.4(3) . . ?
H22A C22 H22B 107.6 . . ?
C23 C22 H22A 108.7 . . ?
C23 C22 H22B 108.7 . . ?
C24 C23 C22 120.0(3) . . ?
C24 C23 C28 118.2(3) . . ?
C28 C23 C22 121.8(3) . . ?
C23 C24 H24 118.7 . . ?
C23 C24 C25 122.7(3) . . ?
C25 C24 H24 118.7 . . ?
C24 C25 C29 119.8(3) . . ?
C26 C25 C24 117.0(3) . . ?
C26 C25 C29 123.2(3) . . ?
C25 C26 H26 118.4 . . ?
C27 C26 C25 123.3(3) . . ?
C27 C26 H26 118.4 . . ?
C26 C27 C28 117.6(3) . . ?
C26 C27 C33 121.2(3) . . ?
C28 C27 C33 121.3(3) . . ?
O3 C28 C23 119.2(3) . . ?
O3 C28 C27 119.4(3) . . ?
C23 C28 C27 121.3(3) . . ?
C25 C29 C31 108.8(3) . . ?
C30 C29 C25 109.3(3) . . ?
C30 C29 C31 110.1(3) . . ?
C32 C29 C25 112.8(3) . . ?
C32 C29 C30 108.3(3) . . ?
C32 C29 C31 107.5(3) . . ?
C29 C30 H30A 109.5 . . ?
C29 C30 H30B 109.5 . . ?
C29 C30 H30C 109.5 . . ?
H30A C30 H30B 109.5 . . ?
H30A C30 H30C 109.5 . . ?
H30B C30 H30C 109.5 . . ?
C29 C31 H31A 109.5 . . ?
C29 C31 H31B 109.5 . . ?
C29 C31 H31C 109.5 . . ?
H31A C31 H31B 109.5 . . ?
H31A C31 H31C 109.5 . . ?
H31B C31 H31C 109.5 . . ?
C29 C32 H32A 109.5 . . ?
C29 C32 H32B 109.5 . . ?
C29 C32 H32C 109.5 . . ?
H32A C32 H32B 109.5 . . ?
H32A C32 H32C 109.5 . . ?
H32B C32 H32C 109.5 . . ?
C27 C33 H33A 108.7 . . ?
C27 C33 H33B 108.7 . . ?
C27 C33 C34 114.3(3) . . ?
H33A C33 H33B 107.6 . . ?
C34 C33 H33A 108.7 . . ?
C34 C33 H33B 108.7 . . ?
C35 C34 C33 120.0(3) . . ?
C39 C34 C33 122.6(3) . . ?
C39 C34 C35 117.4(3) . . ?
C34 C35 H35 118.8 . . ?
C34 C35 C36 122.3(3) . . ?
C36 C35 H35 118.8 . . ?
C35 C36 C40 121.3(3) . . ?
C37 C36 C35 117.6(3) . . ?
C37 C36 C40 121.0(3) . . ?
C36 C37 H37 118.8 . . ?
C36 C37 C38 122.4(3) . . ?
C38 C37 H37 118.8 . . ?
C37 C38 C44 120.1(3) . . ?
C39 C38 C37 117.6(3) . . ?
C39 C38 C44 121.9(3) . . ?
O4 C39 C34 119.8(3) . . ?
O4 C39 C38 117.7(3) . . ?
C34 C39 C38 122.5(3) . . ?
C36 C40 C41 107.0(4) . . ?
C36 C40 C42 114.0(4) . . ?
C36 C40 C43 106.2(4) . . ?
C36 C40 C42A 109.8(4) . . ?
C36 C40 C43A 113.8(4) . . ?
C36 C40 C44A 108.3(4) . . ?
C41 C40 C43 111.7(6) . . ?
C42 C40 C41 109.9(6) . . ?
C42 C40 C43 108.2(6) . . ?
C42A C40 C43A 108.5(6) . . ?
C42A C40 C44A 108.5(5) . . ?
C43A C40 C44A 107.7(6) . . ?
C40 C41 H41A 109.5 . . ?
C40 C41 H41B 109.5 . . ?
C40 C41 H41C 109.5 . . ?
H41A C41 H41B 109.5 . . ?
H41A C41 H41C 109.5 . . ?
H41B C41 H41C 109.5 . . ?
C40 C42 H42A 109.5 . . ?
C40 C42 H42B 109.5 . . ?
C40 C42 H42C 109.5 . . ?
H42A C42 H42B 109.5 . . ?
H42A C42 H42C 109.5 . . ?
H42B C42 H42C 109.5 . . ?
C40 C43 H43A 109.5 . . ?
C40 C43 H43B 109.5 . . ?
C40 C43 H43C 109.5 . . ?
H43A C43 H43B 109.5 . . ?
H43A C43 H43C 109.5 . . ?
H43B C43 H43C 109.5 . . ?
C38 C44 H44A 107.4 . . ?
C38 C44 H44B 107.4 . . ?
H44A C44 H44B 106.9 . . ?
C45 C44 C38 119.6(3) . . ?
C45 C44 H44A 107.4 . . ?
C45 C44 H44B 107.4 . . ?
C46 C45 C44 120.1(3) . . ?
C46 C45 C50 117.3(3) . . ?
C50 C45 C44 122.0(3) . . ?
C45 C46 H46 118.6 . . ?
C47 C46 C45 122.8(3) . . ?
C47 C46 H46 118.6 . . ?
C46 C47 C48 117.3(3) . . ?
C46 C47 C51 120.0(3) . . ?
C48 C47 C51 122.7(3) . . ?
C47 C48 H48 118.6 . . ?
C49 C48 C47 122.9(3) . . ?
C49 C48 H48 118.6 . . ?
C48 C49 C50 117.7(3) . . ?
C48 C49 C55 120.7(3) . . ?
C50 C49 C55 121.4(3) . . ?
O5 C50 C45 119.1(3) . . ?
O5 C50 C49 118.9(3) . . ?
C49 C50 C45 122.0(3) . . ?
C47 C51 C52 109.7(3) . . ?
C53 C51 C47 110.0(3) . . ?
C53 C51 C52 109.2(3) . . ?
C54 C51 C47 111.6(3) . . ?
C54 C51 C52 108.4(3) . . ?
C54 C51 C53 107.8(3) . . ?
C51 C52 H52A 109.5 . . ?
C51 C52 H52B 109.5 . . ?
C51 C52 H52C 109.5 . . ?
H52A C52 H52B 109.5 . . ?
H52A C52 H52C 109.5 . . ?
H52B C52 H52C 109.5 . . ?
C51 C53 H53A 109.5 . . ?
C51 C53 H53B 109.5 . . ?
C51 C53 H53C 109.5 . . ?
H53A C53 H53B 109.5 . . ?
H53A C53 H53C 109.5 . . ?
H53B C53 H53C 109.5 . . ?
C51 C54 H54A 109.5 . . ?
C51 C54 H54B 109.5 . . ?
C51 C54 H54C 109.5 . . ?
H54A C54 H54B 109.5 . . ?
H54A C54 H54C 109.5 . . ?
H54B C54 H54C 109.5 . . ?
C49 C55 H55A 109.1 . . ?
C49 C55 H55B 109.1 . . ?
C49 C55 C56 112.6(3) . . ?
H55A C55 H55B 107.8 . . ?
C56 C55 H55A 109.1 . . ?
C56 C55 H55B 109.1 . . ?
C57 C56 C55 120.0(3) . . ?
C57 C56 C61 117.5(3) . . ?
C61 C56 C55 122.4(3) . . ?
C56 C57 H57 118.6 . . ?
C56 C57 C58 122.8(3) . . ?
C58 C57 H57 118.6 . . ?
C57 C58 C62 121.0(3) . . ?
C59 C58 C57 117.0(3) . . ?
C59 C58 C62 122.0(3) . . ?
C58 C59 H59 118.7 . . ?
C60 C59 C58 122.5(3) . . ?
C60 C59 H59 118.7 . . ?
C59 C60 C61 118.4(3) . . ?
C59 C60 C66 119.7(3) . . ?
C61 C60 C66 121.9(3) . . ?
O6 C61 C56 120.0(3) . . ?
O6 C61 C60 118.2(3) . . ?
C60 C61 C56 121.7(3) . . ?
C58 C62 C65 112.5(3) . . ?
C58 C62 C63A 109.8(7) . . ?
C63 C62 C58 109.9(3) . . ?
C63 C62 C64 109.8(4) . . ?
C63 C62 C65 107.3(4) . . ?
C64 C62 C58 109.3(3) . . ?
C64 C62 C65 108.1(3) . . ?
C64A C62 C58 108.7(8) . . ?
C64A C62 C63A 106.6(12) . . ?
C64A C62 C65A 115.2(11) . . ?
C65A C62 C58 111.3(7) . . ?
C65A C62 C63A 104.9(11) . . ?
C62 C63 H63A 109.5 . . ?
C62 C63 H63B 109.5 . . ?
C62 C63 H63C 109.5 . . ?
H63A C63 H63B 109.5 . . ?
H63A C63 H63C 109.5 . . ?
H63B C63 H63C 109.5 . . ?
C62 C64 H64A 109.5 . . ?
C62 C64 H64B 109.5 . . ?
C62 C64 H64C 109.5 . . ?
H64A C64 H64B 109.5 . . ?
H64A C64 H64C 109.5 . . ?
H64B C64 H64C 109.5 . . ?
C62 C65 H65A 109.5 . . ?
C62 C65 H65B 109.5 . . ?
C62 C65 H65C 109.5 . . ?
H65A C65 H65B 109.5 . . ?
H65A C65 H65C 109.5 . . ?
H65B C65 H65C 109.5 . . ?
C2 C66 H66A 108.6 . . ?
C2 C66 H66B 108.6 . . ?
C60 C66 C2 114.5(3) . . ?
C60 C66 H66A 108.6 . . ?
C60 C66 H66B 108.6 . . ?
H66A C66 H66B 107.6 . . ?
C18 C19A H19D 109.5 . . ?
C18 C19A H19E 109.5 . . ?
C18 C19A H19F 109.5 . . ?
H19D C19A H19E 109.5 . . ?
H19D C19A H19F 109.5 . . ?
H19E C19A H19F 109.5 . . ?
C18 C20A H20D 109.5 . . ?
C18 C20A H20E 109.5 . . ?
C18 C20A H20F 109.5 . . ?
H20D C20A H20E 109.5 . . ?
H20D C20A H20F 109.5 . . ?
H20E C20A H20F 109.5 . . ?
C18 C21A H21D 109.5 . . ?
C18 C21A H21E 109.5 . . ?
C18 C21A H21F 109.5 . . ?
H21D C21A H21E 109.5 . . ?
H21D C21A H21F 109.5 . . ?
H21E C21A H21F 109.5 . . ?
C40 C42A H42D 109.5 . . ?
C40 C42A H42E 109.5 . . ?
C40 C42A H42F 109.5 . . ?
H42D C42A H42E 109.5 . . ?
H42D C42A H42F 109.5 . . ?
H42E C42A H42F 109.5 . . ?
C40 C43A H43D 109.5 . . ?
C40 C43A H43E 109.5 . . ?
C40 C43A H43F 109.5 . . ?
H43D C43A H43E 109.5 . . ?
H43D C43A H43F 109.5 . . ?
H43E C43A H43F 109.5 . . ?
C40 C44A H44C 109.5 . . ?
C40 C44A H44D 109.5 . . ?
C40 C44A H44E 109.5 . . ?
H44C C44A H44D 109.5 . . ?
H44C C44A H44E 109.5 . . ?
H44D C44A H44E 109.5 . . ?
C62 C63A H63D 109.5 . . ?
C62 C63A H63E 109.5 . . ?
C62 C63A H63F 109.5 . . ?
H63D C63A H63E 109.5 . . ?
H63D C63A H63F 109.5 . . ?
H63E C63A H63F 109.5 . . ?
C62 C64A H64D 109.5 . . ?
C62 C64A H64E 109.5 . . ?
C62 C64A H64F 109.5 . . ?
H64D C64A H64E 109.5 . . ?
H64D C64A H64F 109.5 . . ?
H64E C64A H64F 109.5 . . ?
C62 C65A H65D 109.5 . . ?
C62 C65A H65E 109.5 . . ?
C62 C65A H65F 109.5 . . ?
H65D C65A H65E 109.5 . . ?
H65D C65A H65F 109.5 . . ?
H65E C65A H65F 109.5 . . ?
H67A C67 H67B 108.0 . . ?
C68 C67 H67A 109.3 . . ?
C68 C67 H67B 109.3 . . ?
C72 C67 H67A 109.3 . . ?
C72 C67 H67B 109.3 . . ?
C72 C67 C68 111.6(3) . . ?
C67 C68 H68A 109.6 . . ?
C67 C68 H68B 109.6 . . ?
H68A C68 H68B 108.1 . . ?
C69 C68 C67 110.3(4) . . ?
C69 C68 H68A 109.6 . . ?
C69 C68 H68B 109.6 . . ?
C68 C69 H69A 109.4 . . ?
C68 C69 H69B 109.4 . . ?
C68 C69 C70 111.2(3) . . ?
H69A C69 H69B 108.0 . . ?
C70 C69 H69A 109.4 . . ?
C70 C69 H69B 109.4 . . ?
C69 C70 H70A 109.5 . . ?
C69 C70 H70B 109.5 . . ?
H70A C70 H70B 108.1 . . ?
C71 C70 C69 110.9(3) . . ?
C71 C70 H70A 109.5 . . ?
C71 C70 H70B 109.5 . . ?
C70 C71 H71A 109.4 . . ?
C70 C71 H71B 109.4 . . ?
C70 C71 C72 111.4(4) . . ?
H71A C71 H71B 108.0 . . ?
C72 C71 H71A 109.4 . . ?
C72 C71 H71B 109.4 . . ?
C67 C72 H72A 109.5 . . ?
C67 C72 H72B 109.5 . . ?
C71 C72 C67 110.9(4) . . ?
C71 C72 H72A 109.5 . . ?
C71 C72 H72B 109.5 . . ?
H72A C72 H72B 108.0 . . ?

loop_
_geom_bond_atom_site_label_1
_geom_bond_atom_site_label_2
_geom_bond_distance
_geom_bond_site_symmetry_2
_geom_bond_publ_flag
O1 H1 0.8200 . ?
O1 C1 1.382(4) . ?
O2 H2 0.8200 . ?
O2 C17 1.374(4) . ?
O3 H3 0.8200 . ?
O3 C28 1.378(4) . ?
O4 H4 0.8200 . ?
O4 C39 1.382(4) . ?
O5 H5 0.8200 . ?
O5 C50 1.376(4) . ?
O6 H6 0.8200 . ?
O6 C61 1.382(4) . ?
C1 C2 1.402(4) . ?
C1 C6 1.380(5) . ?
C2 C3 1.386(5) . ?
C2 C66 1.524(5) . ?
C3 H3A 0.9300 . ?
C3 C4 1.389(5) . ?
C4 C5 1.394(4) . ?
C4 C7 1.547(5) . ?
C5 H5A 0.9300 . ?
C5 C6 1.398(5) . ?
C6 C11 1.523(4) . ?
C7 C8 1.537(5) . ?
C7 C9 1.514(5) . ?
C7 C10 1.522(5) . ?
C8 H8A 0.9600 . ?
C8 H8B 0.9600 . ?
C8 H8C 0.9600 . ?
C9 H9A 0.9600 . ?
C9 H9B 0.9600 . ?
C9 H9C 0.9600 . ?
C10 H10A 0.9600 . ?
C10 H10B 0.9600 . ?
C10 H10C 0.9600 . ?
C11 H11A 0.9700 . ?
C11 H11B 0.9700 . ?
C11 C12 1.521(5) . ?
C12 C13 1.388(5) . ?
C12 C17 1.398(4) . ?
C13 H13 0.9300 . ?
C13 C14 1.391(5) . ?
C14 C15 1.390(5) . ?
C14 C18 1.5386(13) . ?
C15 H15 0.9300 . ?
C15 C16 1.389(5) . ?
C16 C17 1.399(5) . ?
C16 C22 1.517(5) . ?
C18 C19 1.5387(13) . ?
C18 C20 1.5421(13) . ?
C18 C21 1.5370(13) . ?
C18 C19A 1.5384(13) . ?
C18 C20A 1.5396(13) . ?
C18 C21A 1.5414(13) . ?
C19 H19A 0.9600 . ?
C19 H19B 0.9600 . ?
C19 H19C 0.9600 . ?
C20 H20A 0.9600 . ?
C20 H20B 0.9600 . ?
C20 H20C 0.9600 . ?
C21 H21A 0.9600 . ?
C21 H21B 0.9600 . ?
C21 H21C 0.9600 . ?
C22 H22A 0.9700 . ?
C22 H22B 0.9700 . ?
C22 C23 1.531(4) . ?
C23 C24 1.387(4) . ?
C23 C28 1.402(5) . ?
C24 H24 0.9300 . ?
C24 C25 1.398(4) . ?
C25 C26 1.395(5) . ?
C25 C29 1.525(4) . ?
C26 H26 0.9300 . ?
C26 C27 1.386(4) . ?
C27 C28 1.409(4) . ?
C27 C33 1.518(5) . ?
C29 C30 1.522(5) . ?
C29 C31 1.540(5) . ?
C29 C32 1.518(5) . ?
C30 H30A 0.9600 . ?
C30 H30B 0.9600 . ?
C30 H30C 0.9600 . ?
C31 H31A 0.9600 . ?
C31 H31B 0.9600 . ?
C31 H31C 0.9600 . ?
C32 H32A 0.9600 . ?
C32 H32B 0.9600 . ?
C32 H32C 0.9600 . ?
C33 H33A 0.9700 . ?
C33 H33B 0.9700 . ?
C33 C34 1.522(5) . ?
C34 C35 1.395(4) . ?
C34 C39 1.387(4) . ?
C35 H35 0.9300 . ?
C35 C36 1.397(5) . ?
C36 C37 1.382(5) . ?
C36 C40 1.5385(13) . ?
C37 H37 0.9300 . ?
C37 C38 1.395(4) . ?
C38 C39 1.392(5) . ?
C38 C44 1.521(4) . ?
C40 C41 1.5394(13) . ?
C40 C42 1.5387(13) . ?
C40 C43 1.5401(13) . ?
C40 C42A 1.5391(13) . ?
C40 C43A 1.5395(13) . ?
C40 C44A 1.5403(13) . ?
C41 H41A 0.9600 . ?
C41 H41B 0.9600 . ?
C41 H41C 0.9600 . ?
C42 H42A 0.9600 . ?
C42 H42B 0.9600 . ?
C42 H42C 0.9600 . ?
C43 H43A 0.9600 . ?
C43 H43B 0.9600 . ?
C43 H43C 0.9600 . ?
C44 H44A 0.9700 . ?
C44 H44B 0.9700 . ?
C44 C45 1.510(4) . ?
C45 C46 1.396(5) . ?
C45 C50 1.403(4) . ?
C46 H46 0.9300 . ?
C46 C47 1.386(4) . ?
C47 C48 1.395(5) . ?
C47 C51 1.536(5) . ?
C48 H48 0.9300 . ?
C48 C49 1.384(5) . ?
C49 C50 1.394(4) . ?
C49 C55 1.518(4) . ?
C51 C52 1.538(5) . ?
C51 C53 1.531(5) . ?
C51 C54 1.520(5) . ?
C52 H52A 0.9600 . ?
C52 H52B 0.9600 . ?
C52 H52C 0.9600 . ?
C53 H53A 0.9600 . ?
C53 H53B 0.9600 . ?
C53 H53C 0.9600 . ?
C54 H54A 0.9600 . ?
C54 H54B 0.9600 . ?
C54 H54C 0.9600 . ?
C55 H55A 0.9700 . ?
C55 H55B 0.9700 . ?
C55 C56 1.523(5) . ?
C56 C57 1.391(5) . ?
C56 C61 1.398(5) . ?
C57 H57 0.9300 . ?
C57 C58 1.398(5) . ?
C58 C59 1.394(5) . ?
C58 C62 1.5398(9) . ?
C59 H59 0.9300 . ?
C59 C60 1.383(5) . ?
C60 C61 1.393(5) . ?
C60 C66 1.522(5) . ?
C62 C63 1.5381(13) . ?
C62 C64 1.5383(13) . ?
C62 C65 1.5410(13) . ?
C62 C63A 1.5403(13) . ?
C62 C64A 1.5395(13) . ?
C62 C65A 1.5398(13) . ?
C63 H63A 0.9600 . ?
C63 H63B 0.9600 . ?
C63 H63C 0.9600 . ?
C64 H64A 0.9600 . ?
C64 H64B 0.9600 . ?
C64 H64C 0.9600 . ?
C65 H65A 0.9600 . ?
C65 H65B 0.9600 . ?
C65 H65C 0.9600 . ?
C66 H66A 0.9700 . ?
C66 H66B 0.9700 . ?
C19A H19D 0.9600 . ?
C19A H19E 0.9600 . ?
C19A H19F 0.9600 . ?
C20A H20D 0.9600 . ?
C20A H20E 0.9600 . ?
C20A H20F 0.9600 . ?
C21A H21D 0.9600 . ?
C21A H21E 0.9600 . ?
C21A H21F 0.9600 . ?
C42A H42D 0.9600 . ?
C42A H42E 0.9600 . ?
C42A H42F 0.9600 . ?
C43A H43D 0.9600 . ?
C43A H43E 0.9600 . ?
C43A H43F 0.9600 . ?
C44A H44C 0.9600 . ?
C44A H44D 0.9600 . ?
C44A H44E 0.9600 . ?
C63A H63D 0.9600 . ?
C63A H63E 0.9600 . ?
C63A H63F 0.9600 . ?
C64A H64D 0.9600 . ?
C64A H64E 0.9600 . ?
C64A H64F 0.9600 . ?
C65A H65D 0.9600 . ?
C65A H65E 0.9600 . ?
C65A H65F 0.9600 . ?
C67 H67A 0.9700 . ?
C67 H67B 0.9700 . ?
C67 C68 1.528(4) . ?
C67 C72 1.522(4) . ?
C68 H68A 0.9700 . ?
C68 H68B 0.9700 . ?
C68 C69 1.521(4) . ?
C69 H69A 0.9700 . ?
C69 H69B 0.9700 . ?
C69 C70 1.535(4) . ?
C70 H70A 0.9700 . ?
C70 H70B 0.9700 . ?
C70 C71 1.504(4) . ?
C71 H71A 0.9700 . ?
C71 H71B 0.9700 . ?
C71 C72 1.520(4) . ?
C72 H72A 0.9700 . ?
C72 H72B 0.9700 . ?

loop_
_geom_torsion_atom_site_label_1
_geom_torsion_atom_site_label_2
_geom_torsion_atom_site_label_3
_geom_torsion_atom_site_label_4
_geom_torsion
_geom_torsion_site_symmetry_1
_geom_torsion_site_symmetry_2
_geom_torsion_site_symmetry_3
_geom_torsion_site_symmetry_4
_geom_torsion_publ_flag
O1 C1 C2 C3 178.5(3) . . . . ?
O1 C1 C2 C66 -1.4(5) . . . . ?
O1 C1 C6 C5 -178.1(3) . . . . ?
O1 C1 C6 C11 2.7(5) . . . . ?
C1 C2 C3 C4 0.1(5) . . . . ?
C1 C2 C66 C60 -76.3(4) . . . . ?
C1 C6 C11 C12 -91.2(4) . . . . ?
C2 C1 C6 C5 2.1(5) . . . . ?
C2 C1 C6 C11 -177.1(3) . . . . ?
C2 C3 C4 C5 1.1(5) . . . . ?
C2 C3 C4 C7 177.8(3) . . . . ?
C3 C2 C66 C60 103.8(4) . . . . ?
C3 C4 C5 C6 -0.7(5) . . . . ?
C3 C4 C7 C8 -78.7(5) . . . . ?
C3 C4 C7 C9 40.6(5) . . . . ?
C3 C4 C7 C10 159.3(4) . . . . ?
C4 C5 C6 C1 -0.9(5) . . . . ?
C4 C5 C6 C11 178.3(3) . . . . ?
C5 C4 C7 C8 97.9(4) . . . . ?
C5 C4 C7 C9 -142.8(3) . . . . ?
C5 C4 C7 C10 -24.1(5) . . . . ?
C5 C6 C11 C12 89.6(4) . . . . ?
C6 C1 C2 C3 -1.7(5) . . . . ?
C6 C1 C2 C66 178.3(3) . . . . ?
C6 C11 C12 C13 -91.9(4) . . . . ?
C6 C11 C12 C17 89.4(4) . . . . ?
C7 C4 C5 C6 -177.4(3) . . . . ?
C11 C12 C13 C14 -177.1(3) . . . . ?
C11 C12 C17 O2 -3.4(5) . . . . ?
C11 C12 C17 C16 175.9(3) . . . . ?
C12 C13 C14 C15 0.7(5) . . . . ?
C12 C13 C14 C18 -178.4(3) . . . . ?
C13 C12 C17 O2 177.9(3) . . . . ?
C13 C12 C17 C16 -2.9(5) . . . . ?
C13 C14 C15 C16 -2.0(5) . . . . ?
C13 C14 C18 C19 -46.7(5) . . . . ?
C13 C14 C18 C20 68.3(5) . . . . ?
C13 C14 C18 C21 -173.0(5) . . . . ?
C13 C14 C18 C19A 3.6(8) . . . . ?
C13 C14 C18 C20A 140.1(6) . . . . ?
C13 C14 C18 C21A -113.3(6) . . . . ?
C14 C15 C16 C17 0.8(5) . . . . ?
C14 C15 C16 C22 -179.2(3) . . . . ?
C15 C14 C18 C19 134.3(5) . . . . ?
C15 C14 C18 C20 -110.7(5) . . . . ?
C15 C14 C18 C21 8.0(6) . . . . ?
C15 C14 C18 C19A -175.5(8) . . . . ?
C15 C14 C18 C20A -38.9(7) . . . . ?
C15 C14 C18 C21A 67.7(6) . . . . ?
C15 C16 C17 O2 -179.1(3) . . . . ?
C15 C16 C17 C12 1.7(5) . . . . ?
C15 C16 C22 C23 -100.1(4) . . . . ?
C16 C22 C23 C24 87.7(4) . . . . ?
C16 C22 C23 C28 -92.1(4) . . . . ?
C17 C12 C13 C14 1.7(5) . . . . ?
C17 C16 C22 C23 79.9(4) . . . . ?
C18 C14 C15 C16 177.1(3) . . . . ?
C22 C16 C17 O2 0.9(5) . . . . ?
C22 C16 C17 C12 -178.3(3) . . . . ?
C22 C23 C24 C25 -179.0(3) . . . . ?
C22 C23 C28 O3 -4.4(5) . . . . ?
C22 C23 C28 C27 178.2(3) . . . . ?
C23 C24 C25 C26 0.5(5) . . . . ?
C23 C24 C25 C29 -178.8(3) . . . . ?
C24 C23 C28 O3 175.8(3) . . . . ?
C24 C23 C28 C27 -1.5(5) . . . . ?
C24 C25 C26 C27 -1.1(5) . . . . ?
C24 C25 C29 C30 -54.2(4) . . . . ?
C24 C25 C29 C31 66.1(4) . . . . ?
C24 C25 C29 C32 -174.8(3) . . . . ?
C25 C26 C27 C28 0.5(5) . . . . ?
C25 C26 C27 C33 179.7(3) . . . . ?
C26 C25 C29 C30 126.7(3) . . . . ?
C26 C25 C29 C31 -113.0(4) . . . . ?
C26 C25 C29 C32 6.1(5) . . . . ?
C26 C27 C28 O3 -176.4(3) . . . . ?
C26 C27 C28 C23 0.9(5) . . . . ?
C26 C27 C33 C34 -92.4(4) . . . . ?
C27 C33 C34 C35 94.0(4) . . . . ?
C27 C33 C34 C39 -84.3(4) . . . . ?
C28 C23 C24 C25 0.8(5) . . . . ?
C28 C27 C33 C34 86.8(4) . . . . ?
C29 C25 C26 C27 178.1(3) . . . . ?
C33 C27 C28 O3 4.4(5) . . . . ?
C33 C27 C28 C23 -178.3(3) . . . . ?
C33 C34 C35 C36 -177.3(3) . . . . ?
C33 C34 C39 O4 -3.4(5) . . . . ?
C33 C34 C39 C38 174.1(3) . . . . ?
C34 C35 C36 C37 1.7(5) . . . . ?
C34 C35 C36 C40 178.4(3) . . . . ?
C35 C34 C39 O4 178.3(3) . . . . ?
C35 C34 C39 C38 -4.2(5) . . . . ?
C35 C36 C37 C38 -1.5(5) . . . . ?
C35 C36 C40 C41 -118.8(5) . . . . ?
C35 C36 C40 C42 2.9(7) . . . . ?
C35 C36 C40 C43 121.8(5) . . . . ?
C35 C36 C40 C42A 52.6(6) . . . . ?
C35 C36 C40 C43A 174.6(6) . . . . ?
C35 C36 C40 C44A -65.7(5) . . . . ?
C36 C37 C38 C39 -1.4(5) . . . . ?
C36 C37 C38 C44 170.9(3) . . . . ?
C37 C36 C40 C41 57.8(6) . . . . ?
C37 C36 C40 C42 179.5(6) . . . . ?
C37 C36 C40 C43 -61.6(5) . . . . ?
C37 C36 C40 C42A -130.8(5) . . . . ?
C37 C36 C40 C43A -8.8(7) . . . . ?
C37 C36 C40 C44A 110.9(5) . . . . ?
C37 C38 C39 O4 -178.1(3) . . . . ?
C37 C38 C39 C34 4.3(5) . . . . ?
C37 C38 C44 C45 97.1(4) . . . . ?
C38 C44 C45 C46 -96.9(4) . . . . ?
C38 C44 C45 C50 91.7(4) . . . . ?
C39 C34 C35 C36 1.0(5) . . . . ?
C39 C38 C44 C45 -91.0(4) . . . . ?
C40 C36 C37 C38 -178.3(3) . . . . ?
C44 C38 C39 O4 9.8(5) . . . . ?
C44 C38 C39 C34 -167.7(3) . . . . ?
C44 C45 C46 C47 -170.0(3) . . . . ?
C44 C45 C50 O5 -9.0(5) . . . . ?
C44 C45 C50 C49 168.9(3) . . . . ?
C45 C46 C47 C48 -0.1(5) . . . . ?
C45 C46 C47 C51 177.1(3) . . . . ?
C46 C45 C50 O5 179.3(3) . . . . ?
C46 C45 C50 C49 -2.7(5) . . . . ?
C46 C47 C48 C49 -0.9(5) . . . . ?
C46 C47 C51 C52 -52.1(4) . . . . ?
C46 C47 C51 C53 68.1(4) . . . . ?
C46 C47 C51 C54 -172.3(3) . . . . ?
C47 C48 C49 C50 0.1(5) . . . . ?
C47 C48 C49 C55 175.6(3) . . . . ?
C48 C47 C51 C52 124.9(4) . . . . ?
C48 C47 C51 C53 -114.9(4) . . . . ?
C48 C47 C51 C54 4.7(5) . . . . ?
C48 C49 C50 O5 179.7(3) . . . . ?
C48 C49 C50 C45 1.8(5) . . . . ?
C48 C49 C55 C56 -92.6(4) . . . . ?
C49 C55 C56 C57 87.6(4) . . . . ?
C49 C55 C56 C61 -90.6(4) . . . . ?
C50 C45 C46 C47 1.9(5) . . . . ?
C50 C49 C55 C56 82.7(4) . . . . ?
C51 C47 C48 C49 -178.0(3) . . . . ?
C55 C49 C50 O5 4.3(5) . . . . ?
C55 C49 C50 C45 -173.7(3) . . . . ?
C55 C56 C57 C58 -177.7(3) . . . . ?
C55 C56 C61 O6 -4.1(5) . . . . ?
C55 C56 C61 C60 176.5(3) . . . . ?
C56 C57 C58 C59 0.7(5) . . . . ?
C56 C57 C58 C62 -178.4(3) . . . . ?
C57 C56 C61 O6 177.6(3) . . . . ?
C57 C56 C61 C60 -1.7(5) . . . . ?
C57 C58 C59 C60 -0.9(5) . . . . ?
C57 C58 C62 C63 -62.3(4) . . . . ?
C57 C58 C62 C64 58.2(4) . . . . ?
C57 C58 C62 C65 178.2(3) . . . . ?
C57 C58 C62 C63A -16.3(10) . . . . ?
C57 C58 C62 C64A 100.0(10) . . . . ?
C57 C58 C62 C65A -132.1(8) . . . . ?
C58 C59 C60 C61 -0.2(5) . . . . ?
C58 C59 C60 C66 -180.0(3) . . . . ?
C59 C58 C62 C63 118.7(4) . . . . ?
C59 C58 C62 C64 -120.8(4) . . . . ?
C59 C58 C62 C65 -0.8(4) . . . . ?
C59 C58 C62 C63A 164.7(10) . . . . ?
C59 C58 C62 C64A -79.0(10) . . . . ?
C59 C58 C62 C65A 48.9(8) . . . . ?
C59 C60 C61 O6 -177.8(3) . . . . ?
C59 C60 C61 C56 1.6(5) . . . . ?
C59 C60 C66 C2 -83.8(4) . . . . ?
C61 C56 C57 C58 0.6(5) . . . . ?
C61 C60 C66 C2 96.4(4) . . . . ?
C62 C58 C59 C60 178.2(3) . . . . ?
C66 C2 C3 C4 -180.0(3) . . . . ?
C66 C60 C61 O6 1.9(4) . . . . ?
C66 C60 C61 C56 -178.7(3) . . . . ?
C67 C68 C69 C70 55.6(5) . . . . ?
C68 C67 C72 C71 55.6(5) . . . . ?
C68 C69 C70 C71 -56.5(5) . . . . ?
C69 C70 C71 C72 56.3(5) . . . . ?
C70 C71 C72 C67 -56.0(5) . . . . ?
C72 C67 C68 C69 -55.5(5) . . . . ?

loop_
_twin_individual_id
_twin_individual_mass_fraction_refined
_oxdiff_twin_reflns_isolated
_oxdiff_twin_reflns_overlapped
_twin_individual_twin_lattice_type
_twin_individual_twin_matrix_11
_twin_individual_twin_matrix_12
_twin_individual_twin_matrix_13
_twin_individual_twin_matrix_21
_twin_individual_twin_matrix_22
_twin_individual_twin_matrix_23
_twin_individual_twin_matrix_31
_twin_individual_twin_matrix_32
_twin_individual_twin_matrix_33
1 0.6934(10) 19798 30639 ref 1.0000 0.0000 0.0000 0.0000 1.0000 0.0000 0.0000 0.0000 1.0000
2 0.3066(10) 19816 30639 nmt -0.9997 -0.0010 -0.0013 0.0000 -0.9997 -0.0004 0.1785 0.0003 1.0006
